data_7702755
loop_
_publ_author_name
'Abrahams, Brendan F.'
'Coleiro, Joseph'
'Ha, Karen'
'Hoskins, Bernard F.'
'Orchard, Simon D.'
'Robson, Richard'

_publ_section_title
;
 Dihydroxybenzoquinone and chloranilic acid derivatives of rare earth
 metals
;
_journal_issue 8
_journal_name_full 'Journal of the Chemical Society, Dalton Transactions'
_journal_page_first 1586
_journal_paper_doi 10.1039/b109296k
_journal_year 2002
_chemical_formula_sum 'C12 H12 Cl4 O14 Th'
_chemical_formula_weight 754.06
_chemical_name_systematic
; 
diaquabis(chloranilato)thorium(IV) hydrate  
;
_space_group_IT_number 15
_space_group_name_Hall '-C 2yc'
_space_group_name_H-M_alt 'C 1 2/c 1'
_symmetry_cell_setting monoclinic
_symmetry_space_group_name_H-M 'C 1 2/c 1'
_atom_sites_solution_primary heavy
_atom_sites_solution_secondary difmap
_audit_creation_method SHELXL-97
_cell_angle_alpha 90.00
_cell_angle_beta 96.231(8)
_cell_angle_gamma 90.00
_cell_formula_units_Z 4
_cell_length_a 13.884(1)
_cell_length_b 11.522(1)
_cell_length_c 12.720(1)
_cell_measurement_reflns_used 25
_cell_measurement_temperature 293(2)
_cell_measurement_theta_max 12.4
_cell_measurement_theta_min 5.8
_cell_volume 2022.8(3)
_computing_cell_refinement 'CAD4 software'
_computing_data_collection 'CAD4 software'
_computing_structure_refinement 'SHELXL-97 (Sheldrick, 1997)'
_computing_structure_solution 'SHELXS-86 (Sheldrick, 1986)'
_diffrn_ambient_temperature 293(2)
_diffrn_measured_fraction_theta_full 0.999
_diffrn_measured_fraction_theta_max 0.999
_diffrn_measurement_device_type 'Enraf-Nonius CAD4 diffractometer'
_diffrn_measurement_method \w:2\q
_diffrn_radiation_monochromator graphite
_diffrn_radiation_source 'fine-focus sealed tube'
_diffrn_radiation_type MoK\a
_diffrn_radiation_wavelength 0.71069
_diffrn_reflns_av_R_equivalents 0.0442
_diffrn_reflns_av_sigmaI/netI 0.0874
_diffrn_reflns_limit_h_max 16
_diffrn_reflns_limit_h_min -16
_diffrn_reflns_limit_k_max 1
_diffrn_reflns_limit_k_min -13
_diffrn_reflns_limit_l_max 15
_diffrn_reflns_limit_l_min -1
_diffrn_reflns_number 2254
_diffrn_reflns_theta_full 24.96
_diffrn_reflns_theta_max 24.96
_diffrn_reflns_theta_min 2.30
_diffrn_standards_decay_% 0
_diffrn_standards_number 3
_exptl_absorpt_coefficient_mu 7.972
_exptl_absorpt_correction_T_max 0.7457
_exptl_absorpt_correction_T_min 0.6758
_exptl_absorpt_correction_type numerical
_exptl_absorpt_process_details 'SHELX-76 (Sheldrick, 1976)'
_exptl_crystal_colour 'deep purple'
_exptl_crystal_density_diffrn 2.476
_exptl_crystal_density_method 'not measured'
_exptl_crystal_description 'elongated octahedron'
_exptl_crystal_F_000 1416
_exptl_crystal_size_max 0.17
_exptl_crystal_size_mid 0.09
_exptl_crystal_size_min 0.04
_refine_diff_density_max 2.070
_refine_diff_density_min -1.222
_refine_diff_density_rms 0.237
_refine_ls_extinction_method none
_refine_ls_goodness_of_fit_ref 1.045
_refine_ls_hydrogen_treatment noref
_refine_ls_matrix_type full
_refine_ls_number_parameters 141
_refine_ls_number_reflns 1781
_refine_ls_number_restraints 0
_refine_ls_restrained_S_all 1.045
_refine_ls_R_factor_all 0.0718
_refine_ls_R_factor_gt 0.0485
_refine_ls_shift/su_max 0.000
_refine_ls_shift/su_mean 0.000
_refine_ls_structure_factor_coef Fsqd
_refine_ls_weighting_details 'calc w=1/[\s^2^(Fo^2^)+(0.0340P)^2^+0.0000P] where P=(Fo^2^+2Fc^2^)/3'
_refine_ls_weighting_scheme calc
_refine_ls_wR_factor_gt 0.0880
_refine_ls_wR_factor_ref 0.0962
_reflns_number_gt 1439
_reflns_number_total 1781
_reflns_threshold_expression >2sigma(I)
_cod_data_source_file b109296k.txt
_cod_data_source_block thcanabs97
_cod_original_sg_symbol_H-M 'C 2/c'
_cod_database_code 7702755

loop_
_symmetry_equiv_pos_as_xyz
'x, y, z'
'-x, y, -z+1/2'
'x+1/2, y+1/2, z'
'-x+1/2, y+1/2, -z+1/2'
'-x, -y, -z'
'x, -y, z-1/2'
'-x+1/2, -y+1/2, -z'
'x+1/2, -y+1/2, z-1/2'

loop_
_atom_site_label
_atom_site_type_symbol
_atom_site_fract_x
_atom_site_fract_y
_atom_site_fract_z
_atom_site_U_iso_or_equiv
_atom_site_adp_type
_atom_site_occupancy
_atom_site_symmetry_multiplicity
_atom_site_calc_flag
_atom_site_refinement_flags
Th Th 0.0000 0.26515(5) 0.2500 0.0236(2) Uani 1 2 d S
Cl1 Cl 0.39767(19) 0.2663(4) 0.3266(2) 0.0526(9) Uani 1 1 d .
O1 O 0.1807(5) 0.2879(7) 0.2986(5) 0.0311(18) Uani 1 1 d .
O2 O 0.0630(5) 0.2976(7) 0.4413(6) 0.041(2) Uani 1 1 d .
C1 C 0.2188(7) 0.2730(10) 0.3906(8) 0.030(3) Uani 1 1 d .
C2 C 0.1495(7) 0.2704(11) 0.4744(8) 0.033(3) Uani 1 1 d .
C3 C 0.3182(7) 0.2552(10) 0.4212(8) 0.031(3) Uani 1 1 d .
Cl2 Cl -0.2002(2) 0.1019(3) 0.5586(3) 0.0532(10) Uani 1 1 d .
O3 O 0.0769(5) 0.0848(7) 0.3316(6) 0.0314(19) Uani 1 1 d .
O4 O -0.0913(5) 0.1640(6) 0.3758(6) 0.0302(18) Uani 1 1 d .
C4 C 0.0438(7) 0.0402(10) 0.4101(9) 0.030(3) Uani 1 1 d .
C5 C -0.0525(8) 0.0874(9) 0.4388(9) 0.028(3) Uani 1 1 d .
C6 C -0.0923(8) 0.0468(10) 0.5229(9) 0.032(3) Uani 1 1 d .
O5 O 0.0716(6) 0.4383(7) 0.1738(7) 0.046(2) Uani 1 1 d .
O6 O 0.2679(7) 0.0376(9) 0.2208(8) 0.069(3) Uani 1 1 d .
O7 O 0.4301(7) 0.0810(11) 0.0755(9) 0.080(3) Uani 1 1 d .

loop_
_atom_site_aniso_label
_atom_site_aniso_U_11
_atom_site_aniso_U_22
_atom_site_aniso_U_33
_atom_site_aniso_U_23
_atom_site_aniso_U_13
_atom_site_aniso_U_12
Th 0.0168(3) 0.0360(4) 0.0161(3) 0.000 -0.00647(18) 0.000
Cl1 0.0306(13) 0.097(3) 0.0304(15) 0.000(2) 0.0032(11) -0.0047(19)
O1 0.021(4) 0.050(5) 0.020(4) 0.005(4) -0.011(3) -0.007(3)
O2 0.027(4) 0.067(6) 0.027(4) -0.012(4) -0.011(3) 0.014(4)
C1 0.024(5) 0.037(7) 0.028(6) -0.001(6) -0.005(4) 0.003(5)
C2 0.024(5) 0.048(7) 0.022(5) -0.008(6) -0.014(4) 0.002(6)
C3 0.023(5) 0.046(7) 0.023(5) 0.009(6) -0.003(4) 0.010(6)
Cl2 0.0350(17) 0.076(3) 0.050(2) 0.0184(19) 0.0139(15) 0.0212(17)
O3 0.019(4) 0.054(5) 0.021(4) 0.008(4) 0.002(3) 0.001(4)
O4 0.025(4) 0.041(5) 0.024(4) 0.009(4) -0.001(3) 0.006(4)
C4 0.017(5) 0.042(7) 0.030(7) 0.002(6) 0.002(5) 0.000(5)
C5 0.026(6) 0.031(7) 0.025(6) 0.011(5) -0.005(5) -0.001(5)
C6 0.024(6) 0.040(7) 0.030(7) -0.012(6) -0.006(5) 0.002(5)
O5 0.036(5) 0.052(6) 0.049(6) 0.014(5) -0.003(4) -0.014(4)
O6 0.051(6) 0.087(8) 0.064(8) 0.007(6) -0.010(5) 0.024(6)
O7 0.051(7) 0.113(10) 0.074(8) 0.014(7) -0.003(6) 0.008(6)

loop_
_atom_type_symbol
_atom_type_description
_atom_type_scat_dispersion_real
_atom_type_scat_dispersion_imag
_atom_type_scat_source
C C 0.0033 0.0016 'International Tables Vol C Tables 4.2.6.8 and 6.1.1.4'
H H 0.0000 0.0000 'International Tables Vol C Tables 4.2.6.8 and 6.1.1.4'
O O 0.0106 0.0060 'International Tables Vol C Tables 4.2.6.8 and 6.1.1.4'
Cl Cl 0.1484 0.1585 'International Tables Vol C Tables 4.2.6.8 and 6.1.1.4'
Th Th -7.2400 8.8979 'International Tables Vol C Tables 4.2.6.8 and 6.1.1.4'

loop_
_geom_angle_atom_site_label_1
_geom_angle_atom_site_label_2
_geom_angle_atom_site_label_3
_geom_angle
_geom_angle_site_symmetry_1
_geom_angle_site_symmetry_3
O4 Th O4 123.0(3) 2 .
O4 Th O5 154.3(3) 2 2
O4 Th O5 82.5(3) . 2
O4 Th O5 82.5(3) 2 .
O4 Th O5 154.3(3) . .
O5 Th O5 72.5(4) 2 .
O4 Th O3 64.0(2) 2 2
O4 Th O3 69.4(2) . 2
O5 Th O3 131.2(3) 2 2
O5 Th O3 132.6(3) . 2
O4 Th O3 69.4(2) 2 .
O4 Th O3 64.0(2) . .
O5 Th O3 132.6(3) 2 .
O5 Th O3 131.2(2) . .
O3 Th O3 68.2(3) 2 .
O4 Th O2 123.5(2) 2 .
O4 Th O2 65.7(3) . .
O5 Th O2 67.3(3) 2 .
O5 Th O2 98.4(3) . .
O3 Th O2 127.5(3) 2 .
O3 Th O2 68.7(2) . .
O4 Th O2 65.7(2) 2 2
O4 Th O2 123.5(2) . 2
O5 Th O2 98.4(3) 2 2
O5 Th O2 67.3(3) . 2
O3 Th O2 68.7(2) 2 2
O3 Th O2 127.5(3) . 2
O2 Th O2 163.0(4) . 2
O4 Th O1 117.4(2) 2 2
O4 Th O1 68.8(2) . 2
O5 Th O1 65.3(2) 2 2
O5 Th O1 104.5(3) . 2
O3 Th O1 67.6(2) 2 2
O3 Th O1 123.6(2) . 2
O2 Th O1 116.8(2) . 2
O2 Th O1 61.2(2) 2 2
O4 Th O1 68.8(2) 2 .
O4 Th O1 117.4(2) . .
O5 Th O1 104.5(3) 2 .
O5 Th O1 65.3(2) . .
O3 Th O1 123.6(2) 2 .
O3 Th O1 67.6(2) . .
O2 Th O1 61.2(2) . .
O2 Th O1 116.8(2) 2 .
O1 Th O1 168.1(3) 2 .
C1 O1 Th 121.6(6) . .
C2 O2 Th 120.1(6) . .
O1 C1 C3 125.7(10) . .
O1 C1 C2 115.4(8) . .
C3 C1 C2 118.8(9) . .
O2 C2 C3 124.5(10) . 7_556
O2 C2 C1 114.4(9) . .
C3 C2 C1 121.1(8) 7_556 .
C2 C3 C1 120.0(9) 7_556 .
C2 C3 Cl1 121.3(7) 7_556 .
C1 C3 Cl1 118.6(7) . .
C4 O3 Th 119.5(7) . .
C5 O4 Th 122.0(6) . .
O3 C4 C6 124.8(10) . 5_556
O3 C4 C5 116.8(10) . .
C6 C4 C5 118.3(10) 5_556 .
O4 C5 C6 124.2(11) . .
O4 C5 C4 114.8(10) . .
C6 C5 C4 121.0(10) . .
C5 C6 C4 120.7(10) . 5_556
C5 C6 Cl2 121.6(9) . .
C4 C6 Cl2 117.6(9) 5_556 .

loop_
_geom_bond_atom_site_label_1
_geom_bond_atom_site_label_2
_geom_bond_distance
_geom_bond_site_symmetry_2
Th O4 2.442(7) 2
Th O4 2.442(7) .
Th O5 2.473(8) 2
Th O5 2.473(8) .
Th O3 2.509(7) 2
Th O3 2.509(7) .
Th O2 2.523(7) .
Th O2 2.523(7) 2
Th O1 2.532(6) 2
Th O1 2.532(6) .
Cl1 C3 1.722(10) .
O1 C1 1.242(11) .
O2 C2 1.268(11) .
C1 C3 1.408(13) .
C1 C2 1.511(14) .
C2 C3 1.386(13) 7_556
C3 C2 1.386(13) 7_556
Cl2 C6 1.732(11) .
O3 C4 1.254(13) .
O4 C5 1.272(12) .
C4 C6 1.436(16) 5_556
C4 C5 1.525(15) .
C5 C6 1.340(16) .
C6 C4 1.436(16) 5_556
